data_4519179
loop_
_publ_author_name
'Kirinde Arachchige, Pandula T.'
'Handunneththige, Suhashini'
'Talipov, Marat R.'
'Kalutharage, Nishantha'
'Yi, Chae S.'

_publ_section_title
;
 Scope and Mechanism of the Redox-Active 1,2-Benzoquinone Enabled
 Ruthenium-Catalyzed Deaminative \a-Alkylation of Ketones with Amines
;
_journal_issue 22
_journal_name_full 'ACS Catalysis'
_journal_page_first 13962
_journal_page_last 13972
_journal_paper_doi 10.1021/acscatal.1c04732
_journal_volume 11
_journal_year 2021
_chemical_formula_moiety 'C20 H23 N O3'
_chemical_formula_sum 'C20 H23 N O3'
_chemical_formula_weight 325.39
_space_group_crystal_system monoclinic
_space_group_IT_number 14
_space_group_name_Hall '-P 2yn'
_space_group_name_H-M_alt 'P 1 21/n 1'
_atom_sites_solution_hydrogens geom
_atom_sites_solution_primary dual
_audit_creation_date 2019-07-25
_audit_creation_method
;
Olex2 1.2
(compiled 2018.05.29 svn.r3508 for OlexSys, GUI svn.r5506)
;
_cell_angle_alpha 90
_cell_angle_beta 93.866(2)
_cell_angle_gamma 90
_cell_formula_units_Z 4
_cell_length_a 5.16080(10)
_cell_length_b 12.7726(4)
_cell_length_c 25.3964(7)
_cell_measurement_reflns_used 6739
_cell_measurement_temperature 100.00(10)
_cell_measurement_theta_max 29.2950
_cell_measurement_theta_min 4.2670
_cell_volume 1670.24(8)
_computing_cell_refinement 'CrysAlisPro 1.171.39.46 (Rigaku OD, 2018)'
_computing_data_collection 'CrysAlisPro 1.171.39.46 (Rigaku OD, 2018)'
_computing_data_reduction 'CrysAlisPro 1.171.39.46 (Rigaku OD, 2018)'
_computing_molecular_graphics 'Olex2 (Dolomanov et al., 2009)'
_computing_publication_material 'Olex2 (Dolomanov et al., 2009)'
_computing_structure_refinement 'ShelXL (Sheldrick, 2015)'
_computing_structure_solution 'ShelXT (Sheldrick, 2015)'
_diffrn_ambient_environment N~2~
_diffrn_ambient_temperature 100.00(10)
_diffrn_detector 'CCD plate'
_diffrn_detector_area_resol_mean 10.3756
_diffrn_detector_type Atlas
_diffrn_measured_fraction_theta_full 0.914
_diffrn_measured_fraction_theta_max 0.914
_diffrn_measurement_details
;
List of Runs (angles in degrees, time in seconds):

  # Type    Start    End  Width  t~exp~   \w     \q     \k     \f   Frames
--------------------------------------------------------------------------
  1  \w    -14.00  85.00   1.00    9.63    --   10.69  37.00   0.00   99
  2  \w    -20.00  30.00   1.00    9.63    --  -10.77 -99.00 -30.00   50
  3  \w    -52.00  69.00   1.00    9.63    --  -10.77  19.00 -60.00  121
  4  \w    -20.00  25.00   1.00    9.63    --   10.69 -99.00-180.00   45
  5  \w    -35.00  64.00   1.00    9.63    --  -10.77  37.00  60.00   99
;
_diffrn_measurement_device 'four-circle diffractometer'
_diffrn_measurement_device_type 'SuperNova, Dual, Cu at home/near, Atlas'
_diffrn_measurement_method '\w scans'
_diffrn_orient_matrix_type 'CrysAlisPro convention (1999,Acta A55,543-557)'
_diffrn_orient_matrix_UB_11 -0.0754337000
_diffrn_orient_matrix_UB_12 -0.0348585000
_diffrn_orient_matrix_UB_13 0.0144197000
_diffrn_orient_matrix_UB_21 -0.0595242000
_diffrn_orient_matrix_UB_22 0.0432422000
_diffrn_orient_matrix_UB_23 0.0118916000
_diffrn_orient_matrix_UB_31 -0.0986746000
_diffrn_orient_matrix_UB_32 0.0005424000
_diffrn_orient_matrix_UB_33 -0.0208365000
_diffrn_radiation_monochromator mirror
_diffrn_radiation_probe x-ray
_diffrn_radiation_type MoK\a
_diffrn_radiation_wavelength 0.71073
_diffrn_reflns_av_R_equivalents 0.0321
_diffrn_reflns_av_unetI/netI 0.0337
_diffrn_reflns_Laue_measured_fraction_full 0.914
_diffrn_reflns_Laue_measured_fraction_max 0.914
_diffrn_reflns_limit_h_max 7
_diffrn_reflns_limit_h_min -7
_diffrn_reflns_limit_k_max 17
_diffrn_reflns_limit_k_min -16
_diffrn_reflns_limit_l_max 34
_diffrn_reflns_limit_l_min -35
_diffrn_reflns_number 19263
_diffrn_reflns_point_group_measured_fraction_full 0.914
_diffrn_reflns_point_group_measured_fraction_max 0.914
_diffrn_reflns_theta_full 29.724
_diffrn_reflns_theta_max 29.724
_diffrn_reflns_theta_min 3.290
_diffrn_source 'micro-focus sealed X-ray tube'
_diffrn_source_type 'SuperNova (Mo) X-ray Source'
_exptl_absorpt_coefficient_mu 0.087
_exptl_absorpt_correction_T_max 1.000
_exptl_absorpt_correction_T_min 0.697
_exptl_absorpt_correction_type gaussian
_exptl_absorpt_process_details
;
CrysAlisPro 1.171.39.46 (Rigaku Oxford Diffraction, 2018)
Numerical absorption correction based on gaussian integration over
			a multifaceted crystal model
Empirical absorption correction using spherical harmonics,
 implemented in SCALE3 ABSPACK scaling algorithm.
;
_exptl_crystal_colour colourless
_exptl_crystal_colour_primary colourless
_exptl_crystal_density_diffrn 1.294
_exptl_crystal_description needle
_exptl_crystal_F_000 696
_exptl_crystal_size_max 0.803
_exptl_crystal_size_mid 0.238
_exptl_crystal_size_min 0.18
_refine_diff_density_max 0.350
_refine_diff_density_min -0.326
_refine_diff_density_rms 0.049
_refine_ls_extinction_method none
_refine_ls_goodness_of_fit_ref 1.031
_refine_ls_hydrogen_treatment constr
_refine_ls_matrix_type full
_refine_ls_number_parameters 230
_refine_ls_number_reflns 4342
_refine_ls_number_restraints 0
_refine_ls_restrained_S_all 1.031
_refine_ls_R_factor_all 0.0746
_refine_ls_R_factor_gt 0.0513
_refine_ls_shift/su_max 0.000
_refine_ls_shift/su_mean 0.000
_refine_ls_structure_factor_coef Fsqd
_refine_ls_weighting_details 'w=1/[\s^2^(Fo^2^)+(0.0449P)^2^+1.1276P] where P=(Fo^2^+2Fc^2^)/3'
_refine_ls_weighting_scheme calc
_refine_ls_wR_factor_gt 0.1156
_refine_ls_wR_factor_ref 0.1295
_reflns_Friedel_coverage 0.000
_reflns_number_gt 3272
_reflns_number_total 4342
_reflns_threshold_expression 'I > 2\s(I)'
_cod_data_source_file cs1c04732_si_003.cif
_cod_data_source_block yi4t
_cod_database_code 4519179
_shelx_shelxl_version_number 2018/1
_chemical_oxdiff_formula 'C20 H23 N O3'
_shelx_space_group_comment
;
The symmetry employed for this shelxl refinement is uniquely defined
by the following loop, which should always be used as a source of
symmetry information in preference to the above space-group names.
They are only intended as comments.
;
_reflns_odcompleteness_completeness 99.72
_reflns_odcompleteness_iscentric 1
_reflns_odcompleteness_theta 26.32
_olex2_refinement_description
;
1. Fixed Uiso
 At 1.2 times of:
  All C(H) groups, All C(H,H) groups, All C(H,H,H,H) groups
 At 1.5 times of:
  All C(H,H,H) groups
2. Shared sites
{C19, C19A}
3. Uiso/Uaniso restraints and constraints
Uanis(C20) = Uanis(C20A)
Uanis(O3) = Uanis(O3A)
Uanis(C18B) = Uanis(C18A)
Uanis(C19) = Uanis(C19A)
4. Others
 Sof(C20A)=Sof(H20C)=Sof(H20D)=1-FVAR(1)
 Sof(C20)=Sof(H20A)=Sof(H20B)=FVAR(1)
 Sof(H17C)=Sof(H17D)=Sof(C18B)=Sof(H18C)=Sof(H18D)=1-FVAR(2)
 Sof(H17A)=Sof(H17B)=Sof(C18A)=Sof(H18A)=Sof(H18B)=FVAR(2)
 Sof(O3A)=1-FVAR(3)
 Sof(O3)=FVAR(3)
 Fixed Sof: C19(0.7) H19A(0.7) H19B(0.7) C19A(0.3) H19C(0.3) H19D(0.3)
5.a Secondary CH2 refined with riding coordinates:
 C8(H8A,H8B), C9(H9A,H9B), C17(H17C,H17D), C17(H17A,H17B), C18A(H18A,H18B),
 C18B(H18C,H18D), C19(H19A,H19B), C19A(H19C,H19D), C20(H20A,H20B), C20A(H20C,
 H20D)
5.b Aromatic/amide H refined with riding coordinates:
 C3(H3), C4(H4), C6(H6), C7(H7), C11(H11), C12(H12), C14(H14), C15(H15)
5.c Idealised Me refined as rotating group:
 C16(H16A,H16B,H16C)
;
_olex2_date_sample_data_collection 2019-07-24
_olex2_date_sample_submission 2019-07-23
_olex2_submission_special_instructions 'No special instructions were received'
_oxdiff_exptl_absorpt_empirical_details
;
Empirical correction (ABSPACK) includes:
- Absorption correction using spherical harmonics
- Frame scaling
;
_oxdiff_exptl_absorpt_empirical_full_max 1.126
_oxdiff_exptl_absorpt_empirical_full_min 0.919

loop_
_space_group_symop_operation_xyz
'x, y, z'
'-x+1/2, y+1/2, -z+1/2'
'-x, -y, -z'
'x-1/2, -y-1/2, z-1/2'

loop_
_atom_site_label
_atom_site_type_symbol
_atom_site_fract_x
_atom_site_fract_y
_atom_site_fract_z
_atom_site_U_iso_or_equiv
_atom_site_adp_type
_atom_site_occupancy
_atom_site_site_symmetry_order
_atom_site_calc_flag
_atom_site_refinement_flags_posn
_atom_site_refinement_flags_adp
_atom_site_refinement_flags_occupancy
_atom_site_disorder_assembly
_atom_site_disorder_group
O1 O 0.3953(2) 0.66408(8) 0.67224(4) 0.0258(3) Uani 1 1 d . . . . .
O2 O 1.4705(2) 0.24163(9) 0.55119(4) 0.0261(3) Uani 1 1 d . . . . .
O3 O -0.5904(6) 0.41460(18) 0.93197(11) 0.0323(6) Uani 0.682(5) 1 d . . P A 1
O3A O -0.4939(12) 0.4020(4) 0.9481(2) 0.0323(6) Uani 0.318(5) 1 d . . P A 2
N1 N -0.2107(3) 0.46688(10) 0.86092(5) 0.0237(3) Uani 1 1 d . . . . .
C1 C 0.4169(3) 0.57755(11) 0.69258(6) 0.0179(3) Uani 1 1 d . . . . .
C2 C 0.2543(3) 0.54674(11) 0.73616(5) 0.0171(3) Uani 1 1 d . . . . .
C3 C 0.0983(3) 0.62126(12) 0.75884(6) 0.0195(3) Uani 1 1 d . . . . .
H3 H 0.098432 0.691237 0.746156 0.023 Uiso 1 1 calc R . . . .
C4 C -0.0565(3) 0.59568(12) 0.79932(6) 0.0201(3) Uani 1 1 d . . . . .
H4 H -0.158950 0.648459 0.814136 0.024 Uiso 1 1 calc R . . . .
C5 C -0.0647(3) 0.49255(12) 0.81899(5) 0.0180(3) Uani 1 1 d . . . . .
C6 C 0.0857(3) 0.41666(12) 0.79469(6) 0.0199(3) Uani 1 1 d . . . . .
H6 H 0.078985 0.345727 0.805761 0.024 Uiso 1 1 calc R . . . .
C7 C 0.2431(3) 0.44425(12) 0.75491(6) 0.0188(3) Uani 1 1 d . . . . .
H7 H 0.346430 0.391941 0.739951 0.023 Uiso 1 1 calc R . . . .
C8 C 0.6074(3) 0.49781(11) 0.67409(6) 0.0176(3) Uani 1 1 d . . . . .
H8A H 0.509888 0.435992 0.660023 0.021 Uiso 1 1 calc R . . . .
H8B H 0.721543 0.474443 0.704743 0.021 Uiso 1 1 calc R . . . .
C9 C 0.7754(3) 0.53942(11) 0.63178(6) 0.0180(3) Uani 1 1 d . . . . .
H9A H 0.660506 0.566157 0.601979 0.022 Uiso 1 1 calc R . . . .
H9B H 0.878670 0.599181 0.646516 0.022 Uiso 1 1 calc R . . . .
C10 C 0.9589(3) 0.45931(11) 0.61079(5) 0.0171(3) Uani 1 1 d . . . . .
C11 C 0.9956(3) 0.35904(11) 0.63188(6) 0.0190(3) Uani 1 1 d . . . . .
H11 H 0.899323 0.338214 0.660699 0.023 Uiso 1 1 calc R . . . .
C12 C 1.1693(3) 0.28912(12) 0.61180(6) 0.0204(3) Uani 1 1 d . . . . .
H12 H 1.192716 0.221839 0.627341 0.024 Uiso 1 1 calc R . . . .
C13 C 1.3094(3) 0.31692(12) 0.56901(6) 0.0205(3) Uani 1 1 d . . . . .
C14 C 1.2761(3) 0.41610(12) 0.54724(6) 0.0210(3) Uani 1 1 d . . . . .
H14 H 1.370341 0.436299 0.518030 0.025 Uiso 1 1 calc R . . . .
C15 C 1.1038(3) 0.48577(12) 0.56845(6) 0.0200(3) Uani 1 1 d . . . . .
H15 H 1.084446 0.553741 0.553516 0.024 Uiso 1 1 calc R . . . .
C16 C 1.6328(3) 0.27095(15) 0.51007(6) 0.0295(4) Uani 1 1 d . . . . .
H16A H 1.524117 0.292146 0.478751 0.044 Uiso 1 1 calc GR . . . .
H16B H 1.740997 0.211238 0.501255 0.044 Uiso 1 1 calc GR . . . .
H16C H 1.744365 0.329533 0.522057 0.044 Uiso 1 1 calc GR . . . .
C17 C -0.2648(4) 0.35822(13) 0.87114(7) 0.0314(4) Uani 1 1 d . . . . .
H17C H -0.100025 0.324928 0.884498 0.038 Uiso 0.370(10) 1 calc R . P B 2
H17D H -0.317300 0.324730 0.836918 0.038 Uiso 0.370(10) 1 calc R . P B 2
H17A H -0.102441 0.317204 0.870133 0.038 Uiso 0.630(10) 1 calc R . P B 1
H17B H -0.389624 0.331234 0.843071 0.038 Uiso 0.630(10) 1 calc R . P B 1
C18A C -0.3761(12) 0.3433(4) 0.9242(2) 0.0360(11) Uani 0.630(10) 1 d . . P A 1
H18A H -0.437885 0.270306 0.927015 0.043 Uiso 0.630(10) 1 calc R . P B 1
H18B H -0.237370 0.354784 0.952418 0.043 Uiso 0.630(10) 1 calc R . P B 1
C18B C -0.463(2) 0.3323(8) 0.9082(4) 0.0360(11) Uani 0.370(10) 1 d . . P A 2
H18C H -0.632042 0.324781 0.887638 0.043 Uiso 0.370(10) 1 calc R . P B 2
H18D H -0.419152 0.263285 0.924084 0.043 Uiso 0.370(10) 1 calc R . P B 2
C19 C -0.4936(4) 0.51380(14) 0.93118(7) 0.0320(4) Uani 0.7 1 d . . P A 1
H19A H -0.354077 0.520330 0.959716 0.038 Uiso 0.7 1 calc R . P A 1
H19B H -0.633385 0.563236 0.939147 0.038 Uiso 0.7 1 calc R . P A 1
C19A C -0.4936(4) 0.51380(14) 0.93118(7) 0.0320(4) Uani 0.3 1 d . . P A 2
H19C H -0.654585 0.529213 0.909130 0.038 Uiso 0.3 1 calc R . P A 2
H19D H -0.488896 0.559819 0.962594 0.038 Uiso 0.3 1 calc R . P A 2
C20 C -0.3853(4) 0.54654(17) 0.87963(9) 0.0208(5) Uani 0.728(3) 1 d . . P A 1
H20A H -0.530201 0.558010 0.852683 0.025 Uiso 0.728(3) 1 calc R . P A 1
H20B H -0.289963 0.613420 0.884790 0.025 Uiso 0.728(3) 1 calc R . P A 1
C20A C -0.2688(12) 0.5347(5) 0.9012(2) 0.0208(5) Uani 0.272(3) 1 d . . P A 2
H20C H -0.291301 0.605417 0.885613 0.025 Uiso 0.272(3) 1 calc R . P A 2
H20D H -0.114701 0.537722 0.926573 0.025 Uiso 0.272(3) 1 calc R . P A 2

loop_
_atom_site_aniso_label
_atom_site_aniso_U_11
_atom_site_aniso_U_22
_atom_site_aniso_U_33
_atom_site_aniso_U_23
_atom_site_aniso_U_13
_atom_site_aniso_U_12
O1 0.0303(6) 0.0172(5) 0.0313(6) 0.0025(5) 0.0117(5) -0.0003(4)
O2 0.0244(5) 0.0247(6) 0.0304(6) -0.0052(5) 0.0094(5) 0.0025(4)
O3 0.0348(15) 0.0246(9) 0.0402(14) 0.0106(9) 0.0226(11) 0.0119(10)
O3A 0.0348(15) 0.0246(9) 0.0402(14) 0.0106(9) 0.0226(11) 0.0119(10)
N1 0.0292(7) 0.0219(7) 0.0214(6) 0.0046(5) 0.0117(5) 0.0072(5)
C1 0.0177(7) 0.0166(7) 0.0195(7) -0.0023(5) 0.0021(5) -0.0030(5)
C2 0.0164(6) 0.0174(7) 0.0178(7) -0.0014(5) 0.0024(5) -0.0014(5)
C3 0.0219(7) 0.0148(7) 0.0220(7) -0.0006(6) 0.0033(6) -0.0005(5)
C4 0.0219(7) 0.0181(7) 0.0208(7) -0.0027(6) 0.0048(6) 0.0030(6)
C5 0.0171(6) 0.0209(7) 0.0161(6) 0.0004(5) 0.0022(5) 0.0015(5)
C6 0.0228(7) 0.0163(7) 0.0209(7) 0.0023(6) 0.0042(6) 0.0021(6)
C7 0.0186(7) 0.0186(7) 0.0197(7) -0.0012(6) 0.0033(5) 0.0028(5)
C8 0.0167(6) 0.0185(7) 0.0178(7) -0.0008(5) 0.0027(5) -0.0015(5)
C9 0.0167(6) 0.0194(7) 0.0182(7) 0.0010(5) 0.0032(5) -0.0003(5)
C10 0.0151(6) 0.0200(7) 0.0160(6) -0.0014(5) 0.0005(5) -0.0016(5)
C11 0.0184(7) 0.0209(7) 0.0181(7) 0.0005(6) 0.0043(5) -0.0032(5)
C12 0.0215(7) 0.0182(7) 0.0215(7) -0.0003(6) 0.0012(6) -0.0017(6)
C13 0.0164(7) 0.0231(8) 0.0219(7) -0.0062(6) 0.0016(6) -0.0005(6)
C14 0.0195(7) 0.0258(8) 0.0180(7) -0.0011(6) 0.0047(6) -0.0033(6)
C15 0.0199(7) 0.0207(7) 0.0196(7) 0.0016(6) 0.0028(6) -0.0015(6)
C16 0.0261(8) 0.0383(10) 0.0248(8) -0.0052(7) 0.0083(7) 0.0057(7)
C17 0.0417(10) 0.0225(8) 0.0323(9) 0.0031(7) 0.0205(7) 0.0013(7)
C18A 0.041(3) 0.0326(16) 0.037(3) 0.018(2) 0.0215(18) 0.016(2)
C18B 0.041(3) 0.0326(16) 0.037(3) 0.018(2) 0.0215(18) 0.016(2)
C19 0.0387(9) 0.0334(9) 0.0258(8) 0.0058(7) 0.0150(7) 0.0109(8)
C19A 0.0387(9) 0.0334(9) 0.0258(8) 0.0058(7) 0.0150(7) 0.0109(8)
C20 0.0219(11) 0.0205(10) 0.0208(11) -0.0006(8) 0.0065(8) 0.0028(8)
C20A 0.0219(11) 0.0205(10) 0.0208(11) -0.0006(8) 0.0065(8) 0.0028(8)

loop_
_atom_type_symbol
_atom_type_description
_atom_type_scat_dispersion_real
_atom_type_scat_dispersion_imag
_atom_type_scat_source
C C 0.0033 0.0016 'International Tables Vol C Tables 4.2.6.8 and 6.1.1.4'
H H 0.0000 0.0000 'International Tables Vol C Tables 4.2.6.8 and 6.1.1.4'
N N 0.0061 0.0033 'International Tables Vol C Tables 4.2.6.8 and 6.1.1.4'
O O 0.0106 0.0060 'International Tables Vol C Tables 4.2.6.8 and 6.1.1.4'

loop_
_exptl_crystal_face_index_h
_exptl_crystal_face_index_k
_exptl_crystal_face_index_l
_exptl_crystal_face_perp_dist
0 -1 36 0.1039
0 1 -36 0.0789
6 1 21 0.2534
-6 -1 -21 0.2534
0 -16 16 0.0901
0 16 -16 0.0901
0 -16 -15 0.1081
0 16 15 0.1081

loop_
_geom_angle_atom_site_label_1
_geom_angle_atom_site_label_2
_geom_angle_atom_site_label_3
_geom_angle
_geom_angle_site_symmetry_1
_geom_angle_site_symmetry_3
_geom_angle_publ_flag
C13 O2 C16 117.12(13) . . ?
C19 O3 C18A 107.2(3) . . ?
C18B O3A C19A 114.0(6) . . ?
C5 N1 C17 119.22(13) . . ?
C5 N1 C20 117.72(14) . . ?
C5 N1 C20A 125.1(3) . . ?
C17 N1 C20 118.73(14) . . ?
C20A N1 C17 114.4(3) . . ?
O1 C1 C2 120.94(13) . . ?
O1 C1 C8 121.38(13) . . ?
C2 C1 C8 117.67(12) . . ?
C3 C2 C1 119.80(13) . . ?
C7 C2 C1 122.75(13) . . ?
C7 C2 C3 117.42(13) . . ?
C2 C3 H3 119.2 . . ?
C4 C3 C2 121.58(14) . . ?
C4 C3 H3 119.2 . . ?
C3 C4 H4 119.4 . . ?
C3 C4 C5 121.10(13) . . ?
C5 C4 H4 119.4 . . ?
N1 C5 C4 121.63(13) . . ?
N1 C5 C6 121.20(13) . . ?
C6 C5 C4 117.17(13) . . ?
C5 C6 H6 119.6 . . ?
C7 C6 C5 120.80(14) . . ?
C7 C6 H6 119.6 . . ?
C2 C7 H7 119.1 . . ?
C6 C7 C2 121.86(13) . . ?
C6 C7 H7 119.1 . . ?
C1 C8 H8A 108.9 . . ?
C1 C8 H8B 108.9 . . ?
C1 C8 C9 113.41(12) . . ?
H8A C8 H8B 107.7 . . ?
C9 C8 H8A 108.9 . . ?
C9 C8 H8B 108.9 . . ?
C8 C9 H9A 108.7 . . ?
C8 C9 H9B 108.7 . . ?
H9A C9 H9B 107.6 . . ?
C10 C9 C8 114.32(12) . . ?
C10 C9 H9A 108.7 . . ?
C10 C9 H9B 108.7 . . ?
C11 C10 C9 123.81(13) . . ?
C15 C10 C9 119.26(13) . . ?
C15 C10 C11 116.92(13) . . ?
C10 C11 H11 119.2 . . ?
C12 C11 C10 121.61(13) . . ?
C12 C11 H11 119.2 . . ?
C11 C12 H12 119.8 . . ?
C11 C12 C13 120.38(14) . . ?
C13 C12 H12 119.8 . . ?
O2 C13 C12 116.00(14) . . ?
O2 C13 C14 124.84(13) . . ?
C14 C13 C12 119.15(14) . . ?
C13 C14 H14 120.2 . . ?
C13 C14 C15 119.64(14) . . ?
C15 C14 H14 120.2 . . ?
C10 C15 H15 118.9 . . ?
C14 C15 C10 122.28(14) . . ?
C14 C15 H15 118.9 . . ?
O2 C16 H16A 109.5 . . ?
O2 C16 H16B 109.5 . . ?
O2 C16 H16C 109.5 . . ?
H16A C16 H16B 109.5 . . ?
H16A C16 H16C 109.5 . . ?
H16B C16 H16C 109.5 . . ?
N1 C17 H17C 107.6 . . ?
N1 C17 H17D 107.6 . . ?
N1 C17 H17A 109.3 . . ?
N1 C17 H17B 109.3 . . ?
N1 C17 C18A 111.8(3) . . ?
N1 C17 C18B 118.8(4) . . ?
H17C C17 H17D 107.0 . . ?
H17A C17 H17B 107.9 . . ?
C18A C17 H17A 109.3 . . ?
C18A C17 H17B 109.3 . . ?
C18B C17 H17C 107.6 . . ?
C18B C17 H17D 107.6 . . ?
O3 C18A C17 112.4(4) . . ?
O3 C18A H18A 109.1 . . ?
O3 C18A H18B 109.1 . . ?
C17 C18A H18A 109.1 . . ?
C17 C18A H18B 109.1 . . ?
H18A C18A H18B 107.9 . . ?
O3A C18B C17 116.6(8) . . ?
O3A C18B H18C 108.1 . . ?
O3A C18B H18D 108.1 . . ?
C17 C18B H18C 108.1 . . ?
C17 C18B H18D 108.1 . . ?
H18C C18B H18D 107.3 . . ?
O3 C19 H19A 108.5 . . ?
O3 C19 H19B 108.5 . . ?
O3 C19 C20 115.22(18) . . ?
H19A C19 H19B 107.5 . . ?
C20 C19 H19A 108.5 . . ?
C20 C19 H19B 108.5 . . ?
O3A C19A H19C 109.6 . . ?
O3A C19A H19D 109.6 . . ?
H19C C19A H19D 108.2 . . ?
C20A C19A O3A 110.1(3) . . ?
C20A C19A H19C 109.6 . . ?
C20A C19A H19D 109.6 . . ?
N1 C20 C19 111.12(16) . . ?
N1 C20 H20A 109.4 . . ?
N1 C20 H20B 109.4 . . ?
C19 C20 H20A 109.4 . . ?
C19 C20 H20B 109.4 . . ?
H20A C20 H20B 108.0 . . ?
N1 C20A C19A 119.4(4) . . ?
N1 C20A H20C 107.5 . . ?
N1 C20A H20D 107.5 . . ?
C19A C20A H20C 107.5 . . ?
C19A C20A H20D 107.5 . . ?
H20C C20A H20D 107.0 . . ?

loop_
_geom_bond_atom_site_label_1
_geom_bond_atom_site_label_2
_geom_bond_distance
_geom_bond_site_symmetry_2
_geom_bond_publ_flag
O1 C1 1.2218(18) . ?
O2 C13 1.3683(17) . ?
O2 C16 1.4318(19) . ?
O3 C18A 1.456(6) . ?
O3 C19 1.363(3) . ?
O3A C18B 1.368(12) . ?
O3A C19A 1.491(6) . ?
N1 C5 1.3847(18) . ?
N1 C17 1.443(2) . ?
N1 C20 1.460(2) . ?
N1 C20A 1.388(6) . ?
C1 C2 1.4863(19) . ?
C1 C8 1.512(2) . ?
C2 C3 1.396(2) . ?
C2 C7 1.396(2) . ?
C3 H3 0.9500 . ?
C3 C4 1.383(2) . ?
C4 H4 0.9500 . ?
C4 C5 1.410(2) . ?
C5 C6 1.410(2) . ?
C6 H6 0.9500 . ?
C6 C7 1.384(2) . ?
C7 H7 0.9500 . ?
C8 H8A 0.9900 . ?
C8 H8B 0.9900 . ?
C8 C9 1.5212(19) . ?
C9 H9A 0.9900 . ?
C9 H9B 0.9900 . ?
C9 C10 1.5153(19) . ?
C10 C11 1.396(2) . ?
C10 C15 1.392(2) . ?
C11 H11 0.9500 . ?
C11 C12 1.387(2) . ?
C12 H12 0.9500 . ?
C12 C13 1.391(2) . ?
C13 C14 1.388(2) . ?
C14 H14 0.9500 . ?
C14 C15 1.392(2) . ?
C15 H15 0.9500 . ?
C16 H16A 0.9800 . ?
C16 H16B 0.9800 . ?
C16 H16C 0.9800 . ?
C17 H17C 0.9900 . ?
C17 H17D 0.9900 . ?
C17 H17A 0.9900 . ?
C17 H17B 0.9900 . ?
C17 C18A 1.511(5) . ?
C17 C18B 1.473(9) . ?
C18A H18A 0.9900 . ?
C18A H18B 0.9900 . ?
C18B H18C 0.9900 . ?
C18B H18D 0.9900 . ?
C19 H19A 0.9900 . ?
C19 H19B 0.9900 . ?
C19 C20 1.516(3) . ?
C19A H19C 0.9900 . ?
C19A H19D 0.9900 . ?
C19A C20A 1.455(6) . ?
C20 H20A 0.9900 . ?
C20 H20B 0.9900 . ?
C20A H20C 0.9900 . ?
C20A H20D 0.9900 . ?

loop_
_geom_torsion_atom_site_label_1
_geom_torsion_atom_site_label_2
_geom_torsion_atom_site_label_3
_geom_torsion_atom_site_label_4
_geom_torsion
_geom_torsion_site_symmetry_1
_geom_torsion_site_symmetry_2
_geom_torsion_site_symmetry_3
_geom_torsion_site_symmetry_4
_geom_torsion_publ_flag
O1 C1 C2 C3 -8.2(2) . . . . ?
O1 C1 C2 C7 169.78(14) . . . . ?
O1 C1 C8 C9 4.1(2) . . . . ?
O2 C13 C14 C15 179.23(13) . . . . ?
O3 C19 C20 N1 -48.3(3) . . . . ?
O3A C19A C20A N1 47.9(6) . . . . ?
N1 C5 C6 C7 -176.10(14) . . . . ?
N1 C17 C18A O3 49.3(6) . . . . ?
N1 C17 C18B O3A -30.5(10) . . . . ?
C1 C2 C3 C4 179.76(13) . . . . ?
C1 C2 C7 C6 -178.44(13) . . . . ?
C1 C8 C9 C10 -177.23(11) . . . . ?
C2 C1 C8 C9 -176.46(12) . . . . ?
C2 C3 C4 C5 -0.7(2) . . . . ?
C3 C2 C7 C6 -0.5(2) . . . . ?
C3 C4 C5 N1 177.33(14) . . . . ?
C3 C4 C5 C6 -1.6(2) . . . . ?
C4 C5 C6 C7 2.9(2) . . . . ?
C5 N1 C17 C18A 168.2(3) . . . . ?
C5 N1 C17 C18B -167.3(5) . . . . ?
C5 N1 C20 C19 -169.87(15) . . . . ?
C5 N1 C20A C19A 157.4(3) . . . . ?
C5 C6 C7 C2 -1.9(2) . . . . ?
C7 C2 C3 C4 1.7(2) . . . . ?
C8 C1 C2 C3 172.40(13) . . . . ?
C8 C1 C2 C7 -9.7(2) . . . . ?
C8 C9 C10 C11 -6.9(2) . . . . ?
C8 C9 C10 C15 173.88(12) . . . . ?
C9 C10 C11 C12 -178.90(13) . . . . ?
C9 C10 C15 C14 179.94(13) . . . . ?
C10 C11 C12 C13 -1.2(2) . . . . ?
C11 C10 C15 C14 0.7(2) . . . . ?
C11 C12 C13 O2 -178.32(13) . . . . ?
C11 C12 C13 C14 1.0(2) . . . . ?
C12 C13 C14 C15 0.0(2) . . . . ?
C13 C14 C15 C10 -0.8(2) . . . . ?
C15 C10 C11 C12 0.3(2) . . . . ?
C16 O2 C13 C12 -174.99(13) . . . . ?
C16 O2 C13 C14 5.7(2) . . . . ?
C17 N1 C5 C4 164.76(15) . . . . ?
C17 N1 C5 C6 -16.3(2) . . . . ?
C17 N1 C20 C19 33.7(2) . . . . ?
C17 N1 C20A C19A -35.7(6) . . . . ?
C18A O3 C19 C20 62.5(4) . . . . ?
C18B O3A C19A C20A -50.5(8) . . . . ?
C19 O3 C18A C17 -62.7(5) . . . . ?
C19A O3A C18B C17 43.1(10) . . . . ?
C20 N1 C5 C4 8.4(2) . . . . ?
C20 N1 C5 C6 -172.65(15) . . . . ?
C20 N1 C17 C18A -35.7(4) . . . . ?
C20A N1 C5 C4 -28.9(4) . . . . ?
C20A N1 C5 C6 150.0(4) . . . . ?
C20A N1 C17 C18B 24.9(6) . . . . ?

loop_
_exptl_oxdiff_crystal_face_indexfrac_h
_exptl_oxdiff_crystal_face_indexfrac_k
_exptl_oxdiff_crystal_face_indexfrac_l
_exptl_oxdiff_crystal_face_x
_exptl_oxdiff_crystal_face_y
_exptl_oxdiff_crystal_face_z
-0.0000 -1.0000 36.0002 0.5540 0.3849 -0.7507
0.0000 1.0000 -36.0002 -0.5540 -0.3849 0.7507
6.0000 1.0000 21.0000 -0.1846 -0.0642 -1.0291
-6.0000 -1.0000 -21.0000 0.1846 0.0642 1.0291
0.0000 -15.9999 15.9999 0.7884 -0.5016 -0.3421
-0.0000 15.9999 -15.9999 -0.7884 0.5016 0.3421
0.0000 -15.9999 -15.0002 0.3414 -0.8702 0.3039
-0.0000 15.9999 15.0002 -0.3414 0.8702 -0.3039
